data_7207370
loop_
_publ_author_name
'Mei, J.'
'Wang, J.'
'Qin, A.'
'Zhao, H.'
'Yuan, W.'
'Zhao, Z.'
'Sung, H. H. Y.'
'Deng, C.'
'Zhang, S.'
'Williams, I. D.'
'Sun, J. Z.'
'Tang, B. Z.'

_publ_section_title
;
 Construction of soft porous crystal with silole derivative: strategy of
 framework design, multiple structural transformability and
 mechanofluorochromism
;
_journal_issue 10
_journal_name_full 'Journal of Materials Chemistry'
_journal_page_first 4290
_journal_paper_doi 10.1039/c1jm12673c
_journal_volume 22
_journal_year 2012
_chemical_formula_sum 'C41 H32 N4 O Si'
_chemical_formula_weight 624.80
_chemical_name_systematic
;
?
;
_space_group_IT_number 13
_symmetry_cell_setting monoclinic
_symmetry_space_group_name_Hall '-P 2yc'
_symmetry_space_group_name_H-M 'P 1 2/c 1'
_atom_sites_solution_hydrogens geom
_atom_sites_solution_primary direct
_atom_sites_solution_secondary difmap
_audit_creation_method SHELXL-97
_cell_angle_alpha 90.00
_cell_angle_beta 113.39(3)
_cell_angle_gamma 90.00
_cell_formula_units_Z 2
_cell_length_a 13.268(3)
_cell_length_b 10.287(2)
_cell_length_c 13.771(4)
_cell_measurement_reflns_used 1347
_cell_measurement_temperature 173(2)
_cell_measurement_theta_max 71.36
_cell_measurement_theta_min 9.48
_cell_volume 1725.1(8)
_computing_cell_refinement
;
CrysAlisPro, Oxford Diffraction Ltd.,
Version 1.171.33.55 (release 05-01-2010 CrysAlis171 .NET)
(compiled Jan 5 2010,16:28:46)
;
_computing_data_collection
;
CrysAlisPro, Oxford Diffraction Ltd.,
Version 1.171.33.55 (release 05-01-2010 CrysAlis171 .NET)
(compiled Jan 5 2010,16:28:46)
;
_computing_data_reduction
;
CrysAlisPro, Oxford Diffraction Ltd.,
Version 1.171.33.55 (release 05-01-2010 CrysAlis171 .NET)
(compiled Jan 5 2010,16:28:46)
;
_computing_structure_refinement 'SHELXL-97 (Sheldrick, 1997)'
_computing_structure_solution 'SHELXS-97 (Sheldrick, 1990)'
_diffrn_ambient_temperature 173(2)
_diffrn_measured_fraction_theta_full 0.973
_diffrn_measured_fraction_theta_max 0.972
_diffrn_measurement_device_type 'Xcalibur, Sapphire3, Gemini ultra'
_diffrn_radiation_monochromator mirror
_diffrn_radiation_source 'Enhance Ultra (Cu) X-ray Source'
_diffrn_radiation_type CuK\a
_diffrn_radiation_wavelength 1.54178
_diffrn_reflns_av_R_equivalents 0.0507
_diffrn_reflns_av_sigmaI/netI 0.0869
_diffrn_reflns_limit_h_max 15
_diffrn_reflns_limit_h_min -12
_diffrn_reflns_limit_k_max 12
_diffrn_reflns_limit_k_min -12
_diffrn_reflns_limit_l_max 12
_diffrn_reflns_limit_l_min -16
_diffrn_reflns_number 5512
_diffrn_reflns_theta_full 66.50
_diffrn_reflns_theta_max 67.50
_diffrn_reflns_theta_min 10.08
_exptl_absorpt_coefficient_mu 0.889
_exptl_absorpt_correction_T_max 1.00
_exptl_absorpt_correction_T_min 0.90
_exptl_absorpt_correction_type multi-scan
_exptl_absorpt_process_details
;
CrysAlisPro, Oxford Diffraction Ltd.,
Version 1.171.33.55 (release 05-01-2010 CrysAlis171 .NET)
(compiled Jan 5 2010,16:28:46)
Empirical absorption correction using spherical harmonics,
implemented in SCALE3 ABSPACK scaling algorithm.
;
_exptl_crystal_colour red
_exptl_crystal_density_diffrn 1.203
_exptl_crystal_density_method 'not measured'
_exptl_crystal_description plate
_exptl_crystal_F_000 656
_exptl_crystal_size_max 0.35
_exptl_crystal_size_mid 0.28
_exptl_crystal_size_min 0.05
_refine_diff_density_max 0.472
_refine_diff_density_min -0.439
_refine_diff_density_rms 0.043
_refine_ls_extinction_method none
_refine_ls_goodness_of_fit_ref 1.003
_refine_ls_hydrogen_treatment constr
_refine_ls_matrix_type full
_refine_ls_number_parameters 208
_refine_ls_number_reflns 3033
_refine_ls_number_restraints 3
_refine_ls_restrained_S_all 1.016
_refine_ls_R_factor_all 0.0950
_refine_ls_R_factor_gt 0.0562
_refine_ls_shift/su_max 0.000
_refine_ls_shift/su_mean 0.000
_refine_ls_structure_factor_coef Fsqd
_refine_ls_weighting_details 'calc w=1/[\s^2^(Fo^2^)+(0.0320P)^2^+0.0000P] where P=(Fo^2^+2Fc^2^)/3'
_refine_ls_weighting_scheme calc
_refine_ls_wR_factor_gt 0.1091
_refine_ls_wR_factor_ref 0.1175
_reflns_number_gt 1810
_reflns_number_total 3033
_reflns_threshold_expression >2sigma(I)
_cod_data_source_file c1jm12673c.txt
_cod_data_source_block crystal_R
_cod_depositor_comments
;
The following automatic conversions were performed:

'_symmetry_cell_setting' value 'Monoclinic' changed to 'monoclinic'
according to /home/saulius/struct/CIF-dictionaries/cif_core.dic
dictionary named 'cif_core.dic' version 2.4.1 from 2010-06-29.

Automatic conversion script
Id: cif_fix_values 1715 2011-07-08 13:25:40Z adriana 
;
_cod_original_cell_volume 1725.2(7)
_cod_original_sg_symbol_H-M P2/c
_cod_database_code 7207370

loop_
_symmetry_equiv_pos_as_xyz
'x, y, z'
'-x, y, -z+1/2'
'-x, -y, -z'
'x, -y, z-1/2'

loop_
_atom_site_label
_atom_site_type_symbol
_atom_site_fract_x
_atom_site_fract_y
_atom_site_fract_z
_atom_site_U_iso_or_equiv
_atom_site_adp_type
_atom_site_occupancy
_atom_site_symmetry_multiplicity
_atom_site_calc_flag
_atom_site_refinement_flags
Si1 Si 0.0000 0.54209(11) 0.2500 0.0390(3) Uani 1 2 d S
N1 N 0.6881(2) 0.2603(3) 0.4500(2) 0.0655(8) Uani 1 1 d .
N2 N 0.8301(2) 0.6527(3) 0.4748(2) 0.0693(8) Uani 1 1 d .
C1 C 0.1077(2) 0.4145(3) 0.2659(2) 0.0376(6) Uani 1 1 d .
C2 C 0.05860(19) 0.2964(3) 0.2551(2) 0.0395(6) Uani 1 1 d .
C10 C 0.0302(2) 0.6436(3) 0.3700(2) 0.0520(7) Uani 1 1 d .
H10A H 0.0405 0.5873 0.4306 0.078 Uiso 1 1 calc R
H10B H -0.0312 0.7030 0.3584 0.078 Uiso 1 1 calc R
H10C H 0.0973 0.6940 0.3843 0.078 Uiso 1 1 calc R
C11 C 0.22447(19) 0.4433(3) 0.2918(2) 0.0379(6) Uani 1 1 d .
C12 C 0.3100(2) 0.3512(3) 0.3203(2) 0.0452(7) Uani 1 1 d .
H12A H 0.2924 0.2614 0.3175 0.054 Uiso 1 1 calc R
C13 C 0.4175(2) 0.3873(3) 0.3519(2) 0.0447(7) Uani 1 1 d .
H13A H 0.4725 0.3219 0.3703 0.054 Uiso 1 1 calc R
C14 C 0.4484(2) 0.5172(3) 0.3577(2) 0.0415(6) Uani 1 1 d .
C15 C 0.3648(2) 0.6109(3) 0.3277(2) 0.0465(7) Uani 1 1 d .
H15A H 0.3828 0.7005 0.3289 0.056 Uiso 1 1 calc R
C16 C 0.2560(2) 0.5732(3) 0.2962(2) 0.0438(6) Uani 1 1 d .
H16A H 0.2008 0.6385 0.2769 0.053 Uiso 1 1 calc R
C17 C 0.5595(2) 0.5683(3) 0.3912(2) 0.0453(7) Uani 1 1 d .
H17A H 0.5636 0.6603 0.3879 0.054 Uiso 1 1 calc R
C18 C 0.6576(2) 0.5071(3) 0.4261(2) 0.0464(7) Uani 1 1 d .
C19 C 0.6740(2) 0.3702(4) 0.4392(2) 0.0499(7) Uani 1 1 d .
C20 C 0.7545(2) 0.5863(3) 0.4535(2) 0.0518(8) Uani 1 1 d .
C21 C 0.1083(2) 0.1690(2) 0.2464(2) 0.0406(6) Uani 1 1 d .
C22 C 0.1175(3) 0.1398(3) 0.1518(3) 0.0563(8) Uani 1 1 d .
H22A H 0.0927 0.2007 0.0953 0.068 Uiso 1 1 calc R
C23 C 0.1623(3) 0.0231(4) 0.1390(3) 0.0728(10) Uani 1 1 d .
H23A H 0.1668 0.0036 0.0734 0.087 Uiso 1 1 calc R
C24 C 0.2003(3) -0.0646(3) 0.2204(4) 0.0751(11) Uani 1 1 d .
H24A H 0.2320 -0.1442 0.2118 0.090 Uiso 1 1 calc R
C25 C 0.1921(3) -0.0362(3) 0.3157(3) 0.0691(10) Uani 1 1 d .
H25A H 0.2188 -0.0964 0.3726 0.083 Uiso 1 1 calc R
C26 C 0.1451(2) 0.0802(3) 0.3278(3) 0.0545(8) Uani 1 1 d .
H26A H 0.1382 0.0985 0.3925 0.065 Uiso 1 1 calc R
O1S O 0.5000 0.8412(5) 0.2500 0.1096(14) Uiso 0.64 2 d SP
C1SA C 0.5000 0.8412(5) 0.2500 0.1096(14) Uiso 0.64 2 d SPD
H1SA H 0.4978 0.8464 0.3180 0.164 Uiso 0.32 1 d PR
H1SB H 0.4425 0.7727 0.2100 0.164 Uiso 0.32 1 d PR
H1SC H 0.5698 0.7953 0.2592 0.164 Uiso 0.32 1 d PR
C1S C 0.5000 1.0664(10) 0.2500 0.143(3) Uiso 0.36 2 d SPD
H1SD H 0.5032 1.0542 0.3203 0.214 Uiso 0.18 1 d PR
H1SE H 0.5671 1.1055 0.2537 0.214 Uiso 0.18 1 d PR
H1SF H 0.4393 1.1221 0.2110 0.214 Uiso 0.18 1 d PR
O1SA O 0.5000 1.0664(10) 0.2500 0.143(3) Uiso 0.36 2 d SP
C2S C 0.4870(6) 0.9558(8) 0.1986(6) 0.0750(19) Uiso 0.50 1 d PD
C3S C 0.4829(9) 0.9783(11) 0.0992(9) 0.122(3) Uiso 0.50 1 d PD
H3SA H 0.4735 0.9003 0.0582 0.183 Uiso 0.50 1 d PR
H3SB H 0.4226 1.0361 0.0641 0.183 Uiso 0.50 1 d PR
H3SC H 0.5504 1.0198 0.1067 0.183 Uiso 0.50 1 d PR

loop_
_atom_site_aniso_label
_atom_site_aniso_U_11
_atom_site_aniso_U_22
_atom_site_aniso_U_33
_atom_site_aniso_U_23
_atom_site_aniso_U_13
_atom_site_aniso_U_12
Si1 0.0270(4) 0.0363(6) 0.0537(6) 0.000 0.0161(4) 0.000
N1 0.0455(15) 0.0644(19) 0.081(2) -0.0087(17) 0.0185(14) 0.0026(14)
N2 0.0448(15) 0.098(2) 0.0653(17) -0.0030(17) 0.0220(13) -0.0152(16)
C1 0.0327(12) 0.0369(14) 0.0451(15) -0.0001(12) 0.0176(11) 0.0037(11)
C2 0.0336(13) 0.0439(16) 0.0417(14) 0.0019(12) 0.0159(11) 0.0024(12)
C10 0.0331(13) 0.0536(18) 0.0688(19) -0.0126(16) 0.0197(13) -0.0048(13)
C11 0.0316(12) 0.0409(15) 0.0417(13) -0.0006(13) 0.0149(10) 0.0015(12)
C12 0.0363(13) 0.0385(16) 0.0588(17) -0.0019(13) 0.0168(12) 0.0011(12)
C13 0.0328(13) 0.0431(16) 0.0582(17) 0.0014(14) 0.0180(12) 0.0074(12)
C14 0.0316(13) 0.0495(17) 0.0445(14) 0.0025(13) 0.0164(11) 0.0003(12)
C15 0.0377(14) 0.0456(17) 0.0585(17) 0.0055(14) 0.0216(13) 0.0009(13)
C16 0.0340(13) 0.0406(16) 0.0576(17) 0.0066(14) 0.0190(12) 0.0034(12)
C17 0.0369(13) 0.0549(19) 0.0465(14) 0.0021(14) 0.0193(12) -0.0039(13)
C18 0.0341(14) 0.064(2) 0.0424(15) 0.0002(14) 0.0169(11) -0.0019(13)
C19 0.0291(13) 0.070(2) 0.0494(17) -0.0084(17) 0.0142(12) -0.0002(14)
C20 0.0335(14) 0.075(2) 0.0474(15) 0.0010(16) 0.0169(12) -0.0037(15)
C21 0.0300(12) 0.0352(15) 0.0574(16) -0.0007(13) 0.0183(12) -0.0011(11)
C22 0.0575(18) 0.0525(19) 0.0631(18) -0.0018(16) 0.0283(15) 0.0082(15)
C23 0.085(3) 0.061(2) 0.084(3) -0.018(2) 0.046(2) 0.001(2)
C24 0.068(2) 0.042(2) 0.130(4) -0.005(2) 0.055(2) 0.0054(17)
C25 0.0546(17) 0.052(2) 0.099(3) 0.023(2) 0.0285(18) 0.0090(17)
C26 0.0485(15) 0.0456(17) 0.070(2) 0.0097(16) 0.0245(15) 0.0023(14)

loop_
_atom_type_symbol
_atom_type_description
_atom_type_scat_dispersion_real
_atom_type_scat_dispersion_imag
_atom_type_scat_source
C C 0.0181 0.0091 'International Tables Vol C Tables 4.2.6.8 and 6.1.1.4'
H H 0.0000 0.0000 'International Tables Vol C Tables 4.2.6.8 and 6.1.1.4'
N N 0.0311 0.0180 'International Tables Vol C Tables 4.2.6.8 and 6.1.1.4'
O O 0.0492 0.0322 'International Tables Vol C Tables 4.2.6.8 and 6.1.1.4'
Si Si 0.2541 0.3302 'International Tables Vol C Tables 4.2.6.8 and 6.1.1.4'

loop_
_geom_angle_atom_site_label_1
_geom_angle_atom_site_label_2
_geom_angle_atom_site_label_3
_geom_angle
_geom_angle_site_symmetry_1
_geom_angle_site_symmetry_3
C10 Si1 C10 111.6(2) . 2
C10 Si1 C1 112.32(11) . 2
C10 Si1 C1 113.65(12) 2 2
C10 Si1 C1 113.65(12) . .
C10 Si1 C1 112.32(11) 2 .
C1 Si1 C1 91.93(16) 2 .
C2 C1 C11 128.2(2) . .
C2 C1 Si1 107.50(17) . .
C11 C1 Si1 124.2(2) . .
C1 C2 C21 125.8(2) . .
C1 C2 C2 116.31(14) . 2
C21 C2 C2 117.75(13) . 2
Si1 C10 H10A 109.5 . .
Si1 C10 H10B 109.5 . .
H10A C10 H10B 109.5 . .
Si1 C10 H10C 109.5 . .
H10A C10 H10C 109.5 . .
H10B C10 H10C 109.5 . .
C16 C11 C12 116.0(2) . .
C16 C11 C1 118.1(2) . .
C12 C11 C1 125.8(2) . .
C13 C12 C11 121.9(3) . .
C13 C12 H12A 119.0 . .
C11 C12 H12A 119.0 . .
C12 C13 C14 121.7(3) . .
C12 C13 H13A 119.1 . .
C14 C13 H13A 119.1 . .
C13 C14 C15 117.6(2) . .
C13 C14 C17 127.1(3) . .
C15 C14 C17 115.3(3) . .
C16 C15 C14 120.2(3) . .
C16 C15 H15A 119.9 . .
C14 C15 H15A 119.9 . .
C15 C16 C11 122.5(3) . .
C15 C16 H16A 118.7 . .
C11 C16 H16A 118.7 . .
C18 C17 C14 131.0(3) . .
C18 C17 H17A 114.5 . .
C14 C17 H17A 114.5 . .
C17 C18 C19 125.6(3) . .
C17 C18 C20 117.6(3) . .
C19 C18 C20 116.8(3) . .
N1 C19 C18 179.4(3) . .
N2 C20 C18 178.1(4) . .
C26 C21 C22 119.1(3) . .
C26 C21 C2 122.8(3) . .
C22 C21 C2 118.1(3) . .
C23 C22 C21 120.7(3) . .
C23 C22 H22A 119.7 . .
C21 C22 H22A 119.7 . .
C24 C23 C22 120.4(3) . .
C24 C23 H23A 119.8 . .
C22 C23 H23A 119.8 . .
C23 C24 C25 119.5(3) . .
C23 C24 H24A 120.2 . .
C25 C24 H24A 120.2 . .
C24 C25 C26 120.1(3) . .
C24 C25 H25A 120.0 . .
C26 C25 H25A 120.0 . .
C21 C26 C25 120.3(3) . .
C21 C26 H26A 119.9 . .
C25 C26 H26A 119.9 . .
C2S O1S C2S 58.4(7) . 2_655
C2S O1S H1SA 114.8 . .
C2S O1S H1SA 58.7 2_655 .
C2S O1S H1SB 113.9 . .
C2S O1S H1SB 142.7 2_655 .
H1SA O1S H1SB 105.1 . .
C2S O1S H1SC 113.4 . .
C2S O1S H1SC 115.2 2_655 .
H1SA O1S H1SC 106.9 . .
H1SB O1S H1SC 101.4 . .
C2S C1S C2S 60.1(8) . 2_655
C2S C1S H1SD 111.9 . .
C2S C1S H1SD 53.1 2_655 .
C2S C1S H1SE 108.2 . .
C2S C1S H1SE 114.5 2_655 .
H1SD C1S H1SE 109.5 . .
C2S C1S H1SF 108.3 . .
C2S C1S H1SF 136.0 2_655 .
H1SD C1S H1SF 109.5 . .
H1SE C1S H1SF 109.5 . .
C1S C2S C2S 59.9(4) . 2_655
C1S C2S O1S 120.7(7) . .
C2S C2S O1S 60.8(4) 2_655 .
C1S C2S C3S 109.7(7) . .
C2S C2S C3S 164.8(9) 2_655 .
O1S C2S C3S 128.2(8) . .
C2S C3S H3SA 113.1 . .
C2S C3S H3SB 107.6 . .
H3SA C3S H3SB 109.5 . .
C2S C3S H3SC 107.7 . .
H3SA C3S H3SC 109.5 . .
H3SB C3S H3SC 109.5 . .

loop_
_geom_bond_atom_site_label_1
_geom_bond_atom_site_label_2
_geom_bond_distance
_geom_bond_site_symmetry_2
Si1 C10 1.859(3) .
Si1 C10 1.859(3) 2
Si1 C1 1.888(3) 2
Si1 C1 1.888(3) .
N1 C19 1.146(4) .
N2 C20 1.151(4) .
C1 C2 1.359(4) .
C1 C11 1.475(3) .
C2 C21 1.493(4) .
C2 C2 1.505(5) 2
C10 H10A 0.9800 .
C10 H10B 0.9800 .
C10 H10C 0.9800 .
C11 C16 1.394(4) .
C11 C12 1.409(4) .
C12 C13 1.367(4) .
C12 H12A 0.9500 .
C13 C14 1.391(4) .
C13 H13A 0.9500 .
C14 C15 1.402(4) .
C14 C17 1.456(4) .
C15 C16 1.389(4) .
C15 H15A 0.9500 .
C16 H16A 0.9500 .
C17 C18 1.352(4) .
C17 H17A 0.9500 .
C18 C19 1.425(5) .
C18 C20 1.440(4) .
C21 C26 1.377(4) .
C21 C22 1.388(4) .
C22 C23 1.382(4) .
C22 H22A 0.9500 .
C23 C24 1.369(5) .
C23 H23A 0.9500 .
C24 C25 1.389(5) .
C24 H24A 0.9500 .
C25 C26 1.391(4) .
C25 H25A 0.9500 .
C26 H26A 0.9500 .
O1S C2S 1.350(8) .
O1S C2S 1.350(8) 2_655
O1S H1SA 0.9497 .
O1S H1SB 1.0236 .
O1S H1SC 1.0016 .
C1S C2S 1.315(9) .
C1S C2S 1.315(9) 2_655
C1S H1SD 0.9600 .
C1S H1SE 0.9599 .
C1S H1SF 0.9600 .
C2S C2S 1.318(15) 2_655
C2S C3S 1.368(11) .
C3S H3SA 0.9600 .
C3S H3SB 0.9600 .
C3S H3SC 0.9600 .

loop_
_geom_torsion_atom_site_label_1
_geom_torsion_atom_site_label_2
_geom_torsion_atom_site_label_3
_geom_torsion_atom_site_label_4
_geom_torsion
_geom_torsion_site_symmetry_1
_geom_torsion_site_symmetry_4
C10 Si1 C1 C2 117.5(2) . .
C10 Si1 C1 C2 -114.5(2) 2 .
C1 Si1 C1 C2 2.09(13) 2 .
C10 Si1 C1 C11 -59.1(3) . .
C10 Si1 C1 C11 68.8(2) 2 .
C1 Si1 C1 C11 -174.5(3) 2 .
C11 C1 C2 C21 -12.9(5) . .
Si1 C1 C2 C21 170.7(2) . .
C11 C1 C2 C2 170.8(3) . 2
Si1 C1 C2 C2 -5.6(4) . 2
C2 C1 C11 C16 178.4(3) . .
Si1 C1 C11 C16 -5.7(3) . .
C2 C1 C11 C12 -6.4(4) . .
Si1 C1 C11 C12 169.6(2) . .
C16 C11 C12 C13 1.0(4) . .
C1 C11 C12 C13 -174.3(3) . .
C11 C12 C13 C14 0.1(4) . .
C12 C13 C14 C15 -1.4(4) . .
C12 C13 C14 C17 179.2(3) . .
C13 C14 C15 C16 1.7(4) . .
C17 C14 C15 C16 -178.8(3) . .
C14 C15 C16 C11 -0.6(5) . .
C12 C11 C16 C15 -0.7(4) . .
C1 C11 C16 C15 175.0(3) . .
C13 C14 C17 C18 -1.6(5) . .
C15 C14 C17 C18 178.9(3) . .
C14 C17 C18 C19 -0.7(5) . .
C14 C17 C18 C20 180.0(3) . .
C17 C18 C19 N1 175(100) . .
C20 C18 C19 N1 -6(32) . .
C17 C18 C20 N2 2(10) . .
C19 C18 C20 N2 -177(100) . .
C1 C2 C21 C26 106.0(3) . .
C2 C2 C21 C26 -77.8(4) 2 .
C1 C2 C21 C22 -74.0(4) . .
C2 C2 C21 C22 102.2(3) 2 .
C26 C21 C22 C23 0.3(4) . .
C2 C21 C22 C23 -179.7(3) . .
C21 C22 C23 C24 -1.2(5) . .
C22 C23 C24 C25 0.9(6) . .
C23 C24 C25 C26 0.4(5) . .
C22 C21 C26 C25 0.9(4) . .
C2 C21 C26 C25 -179.1(3) . .
C24 C25 C26 C21 -1.3(5) . .
C2S C1S C2S O1S 0.000(3) 2_655 .
C2S C1S C2S C3S -167.7(11) 2_655 .
C2S O1S C2S C1S 0.000(3) 2_655 .
C2S O1S C2S C3S 165.2(14) 2_655 .
